data_7212494
loop_
_publ_author_name
'Odendal, James A.'
'Bruce, Jocelyn C.'
'Koch, Klaus R.'
'Haynes, Delia A.'

_publ_section_title
;
 Packing motifs in organic ammonium carboxylate salts: extension of the
 ring-stacking and ring-laddering concepts
;
_journal_issue 8
_journal_name_full CrystEngComm
_journal_page_first 2398
_journal_paper_doi 10.1039/c000922a
_journal_volume 12
_journal_year 2010
_chemical_formula_moiety 'C14 H12 O2 , C14 H11 O2 - , C8 H12 N +'
_chemical_formula_sum 'C36 H35 N O4'
_chemical_formula_weight 545.65
_chemical_name_common 'phenylethylammonium diphenylacetate diphenylacetic acid'
_space_group_IT_number 14
_symmetry_cell_setting monoclinic
_symmetry_space_group_name_Hall '-P 2ybc'
_symmetry_space_group_name_H-M 'P 1 21/c 1'
_atom_sites_solution_hydrogens geom
_atom_sites_solution_primary direct
_atom_sites_solution_secondary difmap
_audit_creation_method SHELXL-97
_cell_angle_alpha 90.00
_cell_angle_beta 97.1000(10)
_cell_angle_gamma 90.00
_cell_formula_units_Z 4
_cell_length_a 28.1285(3)
_cell_length_b 10.83670(10)
_cell_length_c 9.71540(10)
_cell_measurement_reflns_used 5924
_cell_measurement_temperature 100(2)
_cell_measurement_theta_max 29.8975
_cell_measurement_theta_min 2.828
_cell_volume 2938.74(5)
_computing_cell_refinement 'APEX II, Bruker 2007'
_computing_data_collection 'APEX II, Bruker 2007'
_computing_data_reduction 'APEX II, Bruker 2007'
_computing_structure_refinement 'SHELXL-97 (Sheldrick, 1997)'
_computing_structure_solution 'SHELXS-97 (Sheldrick, 1990)'
_diffrn_ambient_temperature 100(2)
_diffrn_measured_fraction_theta_full 0.999
_diffrn_measured_fraction_theta_max 0.999
_diffrn_measurement_device_type 'Bruker APEX CCD area-detector'
_diffrn_measurement_method \w
_diffrn_radiation_monochromator graphite
_diffrn_radiation_source 'fine-focus sealed tube'
_diffrn_radiation_type MoK\a
_diffrn_radiation_wavelength 0.71073
_diffrn_reflns_av_R_equivalents 0.0335
_diffrn_reflns_av_sigmaI/netI 0.0275
_diffrn_reflns_limit_h_max 34
_diffrn_reflns_limit_h_min -34
_diffrn_reflns_limit_k_max 13
_diffrn_reflns_limit_k_min -11
_diffrn_reflns_limit_l_max 11
_diffrn_reflns_limit_l_min -11
_diffrn_reflns_number 25477
_diffrn_reflns_theta_full 26.00
_diffrn_reflns_theta_max 26.00
_diffrn_reflns_theta_min 0.73
_diffrn_standards_number 0
_exptl_absorpt_coefficient_mu 0.080
_exptl_absorpt_correction_T_max 0.9765
_exptl_absorpt_correction_T_min 0.9765
_exptl_absorpt_correction_type multi-scan
_exptl_absorpt_process_details '(SADABS; Bruker, 2002)'
_exptl_crystal_colour colourless
_exptl_crystal_density_diffrn 1.233
_exptl_crystal_density_method 'not measured'
_exptl_crystal_description block
_exptl_crystal_F_000 1160
_exptl_crystal_size_max 0.30
_exptl_crystal_size_mid 0.30
_exptl_crystal_size_min 0.30
_refine_diff_density_max 0.225
_refine_diff_density_min -0.191
_refine_diff_density_rms 0.036
_refine_ls_extinction_method none
_refine_ls_goodness_of_fit_ref 1.029
_refine_ls_hydrogen_treatment mixed
_refine_ls_matrix_type full
_refine_ls_number_parameters 386
_refine_ls_number_reflns 5757
_refine_ls_number_restraints 0
_refine_ls_restrained_S_all 1.029
_refine_ls_R_factor_all 0.0527
_refine_ls_R_factor_gt 0.0375
_refine_ls_shift/su_max 0.000
_refine_ls_shift/su_mean 0.000
_refine_ls_structure_factor_coef Fsqd
_refine_ls_weighting_details 'calc w=1/[\s^2^(Fo^2^)+(0.0419P)^2^+0.7381P] where P=(Fo^2^+2Fc^2^)/3'
_refine_ls_weighting_scheme calc
_refine_ls_wR_factor_gt 0.0889
_refine_ls_wR_factor_ref 0.0982
_reflns_number_gt 4450
_reflns_number_total 5757
_reflns_threshold_expression >2sigma(I)
_cod_data_source_file c000922a.txt
_cod_data_source_block 9
_cod_original_sg_symbol_H-M P21/c
_cod_database_code 7212494

loop_
_symmetry_equiv_pos_as_xyz
'x, y, z'
'-x, y+1/2, -z+1/2'
'-x, -y, -z'
'x, -y-1/2, z-1/2'

loop_
_atom_site_label
_atom_site_type_symbol
_atom_site_fract_x
_atom_site_fract_y
_atom_site_fract_z
_atom_site_U_iso_or_equiv
_atom_site_adp_type
_atom_site_occupancy
_atom_site_symmetry_multiplicity
_atom_site_calc_flag
_atom_site_refinement_flags
O1 O 0.21552(3) 0.20175(8) 0.20702(9) 0.0249(2) Uani 1 1 d .
O2 O 0.17557(3) 0.33120(9) 0.32754(9) 0.0267(2) Uani 1 1 d .
C1 C 0.17678(4) 0.25149(11) 0.23772(13) 0.0187(3) Uani 1 1 d .
C2 C 0.13096(4) 0.20855(11) 0.14815(12) 0.0188(3) Uani 1 1 d .
H2 H 0.1348 0.2320 0.0506 0.023 Uiso 1 1 calc R
C3 C 0.12493(4) 0.06874(11) 0.14846(13) 0.0191(3) Uani 1 1 d .
C4 C 0.13804(4) -0.00196(12) 0.26675(14) 0.0226(3) Uani 1 1 d .
H4 H 0.1533 0.0364 0.3485 0.027 Uiso 1 1 calc R
C5 C 0.12903(5) -0.12795(13) 0.26643(15) 0.0280(3) Uani 1 1 d .
H5 H 0.1380 -0.1752 0.3479 0.034 Uiso 1 1 calc R
C6 C 0.10700(5) -0.18508(12) 0.14765(16) 0.0291(3) Uani 1 1 d .
H6 H 0.1007 -0.2712 0.1478 0.035 Uiso 1 1 calc R
C7 C 0.09428(5) -0.11607(12) 0.02875(15) 0.0278(3) Uani 1 1 d .
H7 H 0.0793 -0.1549 -0.0530 0.033 Uiso 1 1 calc R
C8 C 0.10349(4) 0.01016(12) 0.02906(14) 0.0229(3) Uani 1 1 d .
H8 H 0.0950 0.0569 -0.0531 0.027 Uiso 1 1 calc R
C9 C 0.08702(4) 0.27765(11) 0.18435(13) 0.0202(3) Uani 1 1 d .
C10 C 0.05705(5) 0.22982(12) 0.27456(14) 0.0250(3) Uani 1 1 d .
H10 H 0.0633 0.1501 0.3134 0.030 Uiso 1 1 calc R
C11 C 0.01803(5) 0.29673(13) 0.30894(16) 0.0326(3) Uani 1 1 d .
H11 H -0.0019 0.2630 0.3717 0.039 Uiso 1 1 calc R
C12 C 0.00807(5) 0.41220(13) 0.25218(16) 0.0319(3) Uani 1 1 d .
H12 H -0.0188 0.4576 0.2748 0.038 Uiso 1 1 calc R
C13 C 0.03760(5) 0.46123(13) 0.16214(15) 0.0299(3) Uani 1 1 d .
H13 H 0.0310 0.5406 0.1229 0.036 Uiso 1 1 calc R
C14 C 0.07681(5) 0.39468(12) 0.12904(13) 0.0250(3) Uani 1 1 d .
H14 H 0.0970 0.4295 0.0677 0.030 Uiso 1 1 calc R
O4 O 0.32931(3) 0.19097(9) 0.16311(9) 0.0270(2) Uani 1 1 d .
O3 O 0.29183(3) 0.27974(8) 0.32657(9) 0.0248(2) Uani 1 1 d .
H3 H 0.2567(8) 0.2462(17) 0.269(2) 0.083(7) Uiso 1 1 d .
C15 C 0.32998(4) 0.24840(11) 0.27126(13) 0.0187(3) Uani 1 1 d .
C16 C 0.37626(4) 0.29173(11) 0.35725(12) 0.0185(3) Uani 1 1 d .
H16 H 0.3740 0.2677 0.4556 0.022 Uiso 1 1 calc R
C17 C 0.41962(4) 0.22523(11) 0.31366(12) 0.0191(3) Uani 1 1 d .
C18 C 0.44772(5) 0.27408(12) 0.21914(14) 0.0246(3) Uani 1 1 d .
H18 H 0.4408 0.3540 0.1818 0.030 Uiso 1 1 calc R
C19 C 0.48590(5) 0.20749(13) 0.17848(16) 0.0309(3) Uani 1 1 d .
H19 H 0.5046 0.2419 0.1130 0.037 Uiso 1 1 calc R
C20 C 0.49678(5) 0.09184(13) 0.23264(15) 0.0305(3) Uani 1 1 d .
H20 H 0.5231 0.0469 0.2056 0.037 Uiso 1 1 calc R
C21 C 0.46901(5) 0.04175(13) 0.32691(14) 0.0298(3) Uani 1 1 d .
H21 H 0.4763 -0.0379 0.3646 0.036 Uiso 1 1 calc R
C22 C 0.43073(5) 0.10761(12) 0.36621(13) 0.0254(3) Uani 1 1 d .
H22 H 0.4117 0.0720 0.4301 0.030 Uiso 1 1 calc R
C23 C 0.37896(4) 0.43237(11) 0.35377(13) 0.0190(3) Uani 1 1 d .
C24 C 0.36350(4) 0.49876(12) 0.23403(14) 0.0239(3) Uani 1 1 d .
H24 H 0.3513 0.4560 0.1518 0.029 Uiso 1 1 calc R
C25 C 0.36570(5) 0.62708(13) 0.23332(16) 0.0302(3) Uani 1 1 d .
H25 H 0.3546 0.6715 0.1513 0.036 Uiso 1 1 calc R
C26 C 0.38399(5) 0.68993(13) 0.35198(16) 0.0320(3) Uani 1 1 d .
H26 H 0.3857 0.7775 0.3515 0.038 Uiso 1 1 calc R
C27 C 0.39973(5) 0.62482(13) 0.47164(15) 0.0298(3) Uani 1 1 d .
H27 H 0.4125 0.6679 0.5530 0.036 Uiso 1 1 calc R
C28 C 0.39685(4) 0.49637(12) 0.47317(14) 0.0237(3) Uani 1 1 d .
H28 H 0.4072 0.4524 0.5561 0.028 Uiso 1 1 calc R
N1 N 0.24955(4) 0.43337(10) 0.50798(12) 0.0199(2) Uani 1 1 d .
H1N H 0.2756(6) 0.3825(14) 0.5175(14) 0.029(4) Uiso 1 1 d .
H2N H 0.2272(6) 0.4054(14) 0.4352(17) 0.037(4) Uiso 1 1 d .
H3N H 0.2348(6) 0.4219(14) 0.5852(17) 0.037(4) Uiso 1 1 d .
C29 C 0.26474(5) 0.56285(11) 0.49249(13) 0.0219(3) Uani 1 1 d .
H29A H 0.2807 0.5711 0.4076 0.026 Uiso 1 1 calc R
H29B H 0.2880 0.5866 0.5730 0.026 Uiso 1 1 calc R
C30 C 0.22159(5) 0.64746(11) 0.48316(14) 0.0227(3) Uani 1 1 d .
H30A H 0.2006 0.6302 0.3958 0.027 Uiso 1 1 calc R
H30B H 0.2032 0.6293 0.5612 0.027 Uiso 1 1 calc R
C31 C 0.23503(5) 0.78250(12) 0.48711(13) 0.0215(3) Uani 1 1 d .
C32 C 0.26391(5) 0.83354(12) 0.39522(14) 0.0248(3) Uani 1 1 d .
H32 H 0.2759 0.7825 0.3279 0.030 Uiso 1 1 calc R
C33 C 0.27526(5) 0.95844(12) 0.40113(14) 0.0284(3) Uani 1 1 d .
H33 H 0.2949 0.9923 0.3377 0.034 Uiso 1 1 calc R
C34 C 0.25809(5) 1.03375(13) 0.49902(14) 0.0292(3) Uani 1 1 d .
H34 H 0.2659 1.1191 0.5029 0.035 Uiso 1 1 calc R
C35 C 0.22959(5) 0.98404(12) 0.59101(14) 0.0287(3) Uani 1 1 d .
H35 H 0.2177 1.0353 0.6584 0.034 Uiso 1 1 calc R
C36 C 0.21824(5) 0.85933(12) 0.58521(13) 0.0251(3) Uani 1 1 d .
H36 H 0.1987 0.8260 0.6492 0.030 Uiso 1 1 calc R

loop_
_atom_site_aniso_label
_atom_site_aniso_U_11
_atom_site_aniso_U_22
_atom_site_aniso_U_33
_atom_site_aniso_U_23
_atom_site_aniso_U_13
_atom_site_aniso_U_12
O1 0.0149(5) 0.0278(5) 0.0326(5) -0.0095(4) 0.0050(4) -0.0017(4)
O2 0.0199(5) 0.0320(5) 0.0285(5) -0.0111(4) 0.0032(4) -0.0009(4)
C1 0.0180(6) 0.0190(6) 0.0198(6) 0.0009(5) 0.0053(5) -0.0026(5)
C2 0.0179(6) 0.0198(6) 0.0187(6) 0.0006(5) 0.0025(5) -0.0010(5)
C3 0.0123(6) 0.0203(6) 0.0253(7) -0.0012(5) 0.0054(5) 0.0004(5)
C4 0.0151(6) 0.0256(7) 0.0274(7) 0.0017(5) 0.0030(5) -0.0001(5)
C5 0.0179(7) 0.0266(7) 0.0402(8) 0.0094(6) 0.0066(6) 0.0024(6)
C6 0.0178(7) 0.0183(7) 0.0527(9) -0.0007(6) 0.0105(6) -0.0006(5)
C7 0.0199(7) 0.0264(7) 0.0377(8) -0.0098(6) 0.0061(6) -0.0034(6)
C8 0.0183(6) 0.0242(7) 0.0264(7) -0.0015(5) 0.0039(5) 0.0001(5)
C9 0.0163(6) 0.0206(7) 0.0227(6) -0.0028(5) -0.0017(5) -0.0012(5)
C10 0.0196(7) 0.0200(7) 0.0359(8) 0.0004(6) 0.0052(6) -0.0016(5)
C11 0.0204(7) 0.0284(8) 0.0509(9) -0.0025(7) 0.0122(7) -0.0024(6)
C12 0.0186(7) 0.0275(8) 0.0492(9) -0.0057(7) 0.0018(6) 0.0046(6)
C13 0.0298(8) 0.0228(7) 0.0350(8) 0.0011(6) -0.0044(6) 0.0064(6)
C14 0.0273(7) 0.0227(7) 0.0243(7) 0.0013(5) 0.0011(6) 0.0001(6)
O4 0.0197(5) 0.0367(6) 0.0250(5) -0.0109(4) 0.0046(4) -0.0021(4)
O3 0.0153(5) 0.0309(5) 0.0291(5) -0.0089(4) 0.0066(4) -0.0016(4)
C15 0.0180(6) 0.0167(6) 0.0222(6) 0.0020(5) 0.0052(5) -0.0002(5)
C16 0.0167(6) 0.0209(6) 0.0181(6) 0.0007(5) 0.0023(5) -0.0003(5)
C17 0.0153(6) 0.0216(7) 0.0197(6) -0.0034(5) -0.0004(5) -0.0009(5)
C18 0.0200(7) 0.0193(7) 0.0352(8) 0.0005(6) 0.0060(6) -0.0005(5)
C19 0.0220(7) 0.0288(8) 0.0444(9) -0.0014(7) 0.0137(6) -0.0017(6)
C20 0.0197(7) 0.0303(8) 0.0416(8) -0.0045(6) 0.0038(6) 0.0065(6)
C21 0.0309(8) 0.0259(7) 0.0318(8) 0.0020(6) 0.0009(6) 0.0094(6)
C22 0.0281(7) 0.0253(7) 0.0229(7) 0.0027(5) 0.0034(6) 0.0028(6)
C23 0.0128(6) 0.0195(6) 0.0258(7) -0.0016(5) 0.0066(5) 0.0002(5)
C24 0.0173(6) 0.0264(7) 0.0283(7) 0.0017(5) 0.0044(5) -0.0006(5)
C25 0.0205(7) 0.0264(7) 0.0447(9) 0.0101(6) 0.0082(6) 0.0022(6)
C26 0.0241(7) 0.0181(7) 0.0560(10) -0.0016(6) 0.0139(7) -0.0007(6)
C27 0.0234(7) 0.0266(7) 0.0407(8) -0.0114(6) 0.0093(6) -0.0031(6)
C28 0.0193(7) 0.0248(7) 0.0277(7) -0.0033(5) 0.0058(6) 0.0001(5)
N1 0.0193(6) 0.0168(6) 0.0240(6) 0.0003(5) 0.0038(5) 0.0014(5)
C29 0.0218(7) 0.0181(6) 0.0263(7) 0.0004(5) 0.0048(5) -0.0009(5)
C30 0.0204(7) 0.0213(7) 0.0267(7) 0.0000(5) 0.0045(5) 0.0001(5)
C31 0.0192(6) 0.0193(6) 0.0246(7) 0.0005(5) -0.0027(5) 0.0016(5)
C32 0.0253(7) 0.0221(7) 0.0270(7) -0.0005(5) 0.0027(6) -0.0001(6)
C33 0.0282(7) 0.0257(7) 0.0301(7) 0.0058(6) -0.0009(6) -0.0051(6)
C34 0.0343(8) 0.0175(7) 0.0325(8) 0.0008(6) -0.0083(6) -0.0021(6)
C35 0.0333(8) 0.0228(7) 0.0284(7) -0.0049(6) -0.0029(6) 0.0054(6)
C36 0.0258(7) 0.0244(7) 0.0247(7) 0.0001(6) 0.0015(6) 0.0019(6)

loop_
_atom_type_symbol
_atom_type_description
_atom_type_scat_dispersion_real
_atom_type_scat_dispersion_imag
_atom_type_scat_source
C C 0.0033 0.0016 'International Tables Vol C Tables 4.2.6.8 and 6.1.1.4'
H H 0.0000 0.0000 'International Tables Vol C Tables 4.2.6.8 and 6.1.1.4'
N N 0.0061 0.0033 'International Tables Vol C Tables 4.2.6.8 and 6.1.1.4'
O O 0.0106 0.0060 'International Tables Vol C Tables 4.2.6.8 and 6.1.1.4'

loop_
_geom_angle_atom_site_label_1
_geom_angle_atom_site_label_2
_geom_angle_atom_site_label_3
_geom_angle
O2 C1 O1 123.92(12)
O2 C1 C2 121.29(11)
O1 C1 C2 114.73(10)
C9 C2 C3 113.24(10)
C9 C2 C1 111.62(10)
C3 C2 C1 112.69(10)
C4 C3 C8 118.68(12)
C4 C3 C2 122.03(11)
C8 C3 C2 119.21(11)
C5 C4 C3 120.64(12)
C6 C5 C4 120.23(13)
C7 C6 C5 119.72(13)
C6 C7 C8 119.99(13)
C7 C8 C3 120.72(12)
C10 C9 C14 118.07(12)
C10 C9 C2 122.36(11)
C14 C9 C2 119.54(11)
C9 C10 C11 121.04(13)
C12 C11 C10 120.23(13)
C11 C12 C13 119.45(13)
C12 C13 C14 120.19(13)
C13 C14 C9 121.02(13)
O4 C15 O3 124.23(12)
O4 C15 C16 123.25(11)
O3 C15 C16 112.52(10)
C17 C16 C23 115.02(10)
C17 C16 C15 111.08(10)
C23 C16 C15 109.60(10)
C18 C17 C22 118.07(12)
C18 C17 C16 123.03(11)
C22 C17 C16 118.84(11)
C17 C18 C19 120.85(12)
C20 C19 C18 120.38(13)
C19 C20 C21 119.45(13)
C22 C21 C20 120.10(13)
C21 C22 C17 121.15(13)
C24 C23 C28 118.88(12)
C24 C23 C16 121.57(11)
C28 C23 C16 119.54(11)
C23 C24 C25 120.75(13)
C26 C25 C24 120.02(13)
C25 C26 C27 119.76(13)
C26 C27 C28 120.30(13)
C23 C28 C27 120.27(13)
N1 C29 C30 109.92(11)
C31 C30 C29 112.87(11)
C36 C31 C32 118.39(12)
C36 C31 C30 119.47(12)
C32 C31 C30 122.15(11)
C33 C32 C31 120.60(12)
C34 C33 C32 120.29(13)
C35 C34 C33 119.61(13)
C34 C35 C36 120.15(13)
C35 C36 C31 120.97(13)

loop_
_geom_bond_atom_site_label_1
_geom_bond_atom_site_label_2
_geom_bond_distance
O1 C1 1.2834(15)
O2 C1 1.2313(15)
C1 C2 1.5356(17)
C2 C9 1.5229(17)
C2 C3 1.5246(17)
C3 C4 1.3924(18)
C3 C8 1.3927(18)
C4 C5 1.3886(18)
C5 C6 1.386(2)
C6 C7 1.385(2)
C7 C8 1.3922(18)
C9 C10 1.3893(18)
C9 C14 1.3934(18)
C10 C11 1.3903(19)
C11 C12 1.382(2)
C12 C13 1.385(2)
C13 C14 1.3882(19)
O4 C15 1.2194(15)
O3 C15 1.3032(15)
C15 C16 1.5309(17)
C16 C17 1.5212(17)
C16 C23 1.5265(17)
C17 C18 1.3884(18)
C17 C22 1.3942(18)
C18 C19 1.3911(18)
C19 C20 1.379(2)
C20 C21 1.386(2)
C21 C22 1.3843(19)
C23 C24 1.3910(18)
C23 C28 1.3913(18)
C24 C25 1.3920(19)
C25 C26 1.382(2)
C26 C27 1.385(2)
C27 C28 1.3945(19)
N1 C29 1.4798(16)
C29 C30 1.5149(18)
C30 C31 1.5107(17)
C31 C36 1.3914(18)
C31 C32 1.3936(18)
C32 C33 1.3902(18)
C33 C34 1.3846(19)
C34 C35 1.3816(19)
C35 C36 1.3882(19)

loop_
_geom_hbond_atom_site_label_D
_geom_hbond_atom_site_label_H
_geom_hbond_atom_site_label_A
_geom_hbond_distance_DH
_geom_hbond_distance_HA
_geom_hbond_distance_DA
_geom_hbond_angle_DHA
_geom_hbond_site_symmetry_A
N1 H2N O2 0.937(17) 1.863(17) 2.7798(14) 165.3(14) .
N1 H1N O3 0.913(16) 2.258(14) 2.7947(14) 117.1(11) .
O3 H3 O1 1.13(2) 1.33(2) 2.4605(13) 176.8(18) .
N1 H3N O1 0.910(16) 1.910(16) 2.6939(14) 143.2(14) 4_566
N1 H1N O4 0.913(16) 2.095(16) 2.8783(15) 143.3(12) 4_566
